data_7251606
loop_
_publ_author_name
'Jiao, Kehan'
'Guo, Yunliang'
'Xia, Jiuli'
'Chen, Kaixuan'
'Zhu, Lihan'
'Dong, Ying'
'Qu, Jiao'
'Zheng, Guangfan'
'Sun, Jiaqiong'
'Xiong, Tao'
'Zhang, Qian'

_publ_section_title
;
 Photoredox-catalyzed cascade difluoromethylation/SO2
 reintegration/polyfluoroarylation of conjugated dienes with a
 bifunctional CF2HSO2Na reagent
;
_journal_issue 7
_journal_name_full 'Green Chemistry'
_journal_page_first 3215
_journal_page_last 3225
_journal_paper_doi 10.1039/D5GC05765E
_journal_volume 28
_journal_year 2026
_chemical_formula_moiety '2(C21 H18 F6 O4 S)'
_chemical_formula_sum 'C42 H36 F12 O8 S2'
_chemical_formula_weight 960.83
_space_group_crystal_system triclinic
_space_group_IT_number 2
_space_group_name_Hall '-P 1'
_space_group_name_H-M_alt 'P -1'
_atom_sites_solution_hydrogens geom
_atom_sites_solution_primary direct
_audit_creation_date 2025-06-03
_audit_creation_method
;
Olex2 1.2
(compiled 2018.05.29 svn.r3508 for OlexSys, GUI svn.r5506)
;
_audit_update_record
;
2025-06-03 deposited with the CCDC.	2026-01-08 downloaded from the CCDC.
;
_cell_angle_alpha 87.148(3)
_cell_angle_beta 87.326(2)
_cell_angle_gamma 88.241(2)
_cell_formula_units_Z 1
_cell_length_a 5.6107(4)
_cell_length_b 10.2669(8)
_cell_length_c 18.5433(15)
_cell_measurement_reflns_used 9948
_cell_measurement_temperature 293
_cell_measurement_theta_max 25.887
_cell_measurement_theta_min 2.224
_cell_volume 1065.26(14)
_computing_cell_refinement 'SAINT V8.40B (?, 2016)'
_computing_data_reduction 'SAINT V8.40B (?, 2016)'
_computing_molecular_graphics 'Olex2 (Dolomanov et al., 2009)'
_computing_publication_material 'Olex2 (Dolomanov et al., 2009)'
_computing_structure_refinement 'ShelXL (Sheldrick, 2015)'
_computing_structure_solution 'ShelXS (Sheldrick, 2008)'
_diffrn_ambient_temperature 293.0
_diffrn_detector_area_resol_mean 10.42
_diffrn_measured_fraction_theta_full 0.997
_diffrn_measured_fraction_theta_max 0.995
_diffrn_measurement_device_type 'Bruker D8 with PHOTON 100 detector'
_diffrn_measurement_method '\f and \w shutterless scans'
_diffrn_radiation_monochromator 'silicon 111'
_diffrn_radiation_type MoK\a
_diffrn_radiation_wavelength 0.71073
_diffrn_reflns_av_R_equivalents 0.0629
_diffrn_reflns_av_unetI/netI 0.0444
_diffrn_reflns_Laue_measured_fraction_full 0.997
_diffrn_reflns_Laue_measured_fraction_max 0.995
_diffrn_reflns_limit_h_max 6
_diffrn_reflns_limit_h_min -6
_diffrn_reflns_limit_k_max 12
_diffrn_reflns_limit_k_min -12
_diffrn_reflns_limit_l_max 22
_diffrn_reflns_limit_l_min -22
_diffrn_reflns_number 33827
_diffrn_reflns_point_group_measured_fraction_full 0.997
_diffrn_reflns_point_group_measured_fraction_max 0.995
_diffrn_reflns_theta_full 25.242
_diffrn_reflns_theta_max 26.084
_diffrn_reflns_theta_min 1.987
_diffrn_source 'Advanced Light Source, station 11.3.1'
_exptl_absorpt_coefficient_mu 0.230
_exptl_absorpt_correction_T_max 0.7453
_exptl_absorpt_correction_T_min 0.6758
_exptl_absorpt_correction_type multi-scan
_exptl_crystal_colour 'clear light colourless'
_exptl_crystal_colour_lustre clear
_exptl_crystal_colour_modifier light
_exptl_crystal_colour_primary colourless
_exptl_crystal_density_diffrn 1.498
_exptl_crystal_description block
_exptl_crystal_F_000 492
_exptl_crystal_size_max 0.2
_exptl_crystal_size_mid 0.16
_exptl_crystal_size_min 0.14
_refine_diff_density_max 0.997
_refine_diff_density_min -0.423
_refine_diff_density_rms 0.063
_refine_ls_extinction_method none
_refine_ls_goodness_of_fit_ref 1.069
_refine_ls_hydrogen_treatment constr
_refine_ls_matrix_type full
_refine_ls_number_parameters 292
_refine_ls_number_reflns 4201
_refine_ls_number_restraints 0
_refine_ls_restrained_S_all 1.069
_refine_ls_R_factor_all 0.0785
_refine_ls_R_factor_gt 0.0698
_refine_ls_shift/su_max 0.000
_refine_ls_shift/su_mean 0.000
_refine_ls_structure_factor_coef Fsqd
_refine_ls_weighting_details 'w=1/[\s^2^(Fo^2^)+(0.1121P)^2^+0.7445P] where P=(Fo^2^+2Fc^2^)/3'
_refine_ls_weighting_scheme calc
_refine_ls_wR_factor_gt 0.2048
_refine_ls_wR_factor_ref 0.2151
_reflns_Friedel_coverage 0.000
_reflns_number_gt 3545
_reflns_number_total 4201
_reflns_threshold_expression 'I > 2\s(I)'
_cod_data_source_file d5gc05765e2.cif
_cod_data_source_block mo_zhenggf250512_1_0m
_cod_database_code 7251606
_shelx_shelxl_version_number 2014/7
_shelx_space_group_comment
;
The symmetry employed for this shelxl refinement is uniquely defined
by the following loop, which should always be used as a source of
symmetry information in preference to the above space-group names.
They are only intended as comments.
;
_shelx_estimated_absorpt_t_max 0.969
_shelx_estimated_absorpt_t_min 0.955
_olex2_refinement_description
;
1. Fixed Uiso
 At 1.2 times of:
  All C(H) groups, All C(H,H) groups
 At 1.5 times of:
  All C(H,H,H) groups
2.a Ternary CH refined with riding coordinates:
 C5(H5), C31(H31)
2.b Secondary CH2 refined with riding coordinates:
 C22(H22A,H22B)
2.c Aromatic/amide H refined with riding coordinates:
 C9(H9), C10(H10), C18(H18), C19(H19), C25(H25)
2.d Idealised Me refined as rotating group:
 C28(H28A,H28B,H28C), C29(H29A,H29B,H29C), C32(H32A,H32B,H32C)
;
_olex2_submission_special_instructions 'No special instructions were received'

loop_
_space_group_symop_operation_xyz
'x, y, z'
'-x, -y, -z'

loop_
_atom_site_label
_atom_site_type_symbol
_atom_site_fract_x
_atom_site_fract_y
_atom_site_fract_z
_atom_site_U_iso_or_equiv
_atom_site_adp_type
_atom_site_occupancy
_atom_site_site_symmetry_order
_atom_site_calc_flag
_atom_site_refinement_flags_posn
_atom_site_refinement_flags_adp
_atom_site_refinement_flags_occupancy
_atom_site_disorder_assembly
_atom_site_disorder_group
S1 S 0.79729(13) 0.34151(7) 0.34526(4) 0.0546(3) Uani 1 1 d . . . . .
F1 F 0.3561(4) 0.38904(19) 0.44104(10) 0.0722(5) Uani 1 1 d . . . . .
O2 O 0.7604(5) 0.2536(2) 0.40631(13) 0.0709(6) Uani 1 1 d . . . . .
O3 O 1.0350(4) 0.3669(2) 0.32040(15) 0.0733(7) Uani 1 1 d . . . . .
C4 C 0.6477(5) 0.4933(3) 0.36360(17) 0.0535(7) Uani 1 1 d . . . . .
C5 C 0.6320(5) 0.2887(3) 0.27134(16) 0.0532(7) Uani 1 1 d . . . . .
H5 H 0.4640 0.2822 0.2877 0.064 Uiso 1 1 calc R . . . .
F6 F 0.1139(4) 0.6065(3) 0.46014(14) 0.0959(8) Uani 1 1 d . . . . .
F7 F 0.9145(4) 0.6159(2) 0.28712(16) 0.0976(8) Uani 1 1 d . . . . .
O8 O 0.3686(5) 0.9398(2) 0.42111(16) 0.0824(8) Uani 1 1 d . . . . .
C9 C 0.6485(6) 0.3881(3) 0.20978(17) 0.0575(7) Uani 1 1 d . . . . .
H9 H 0.7863 0.3890 0.1799 0.069 Uiso 1 1 calc R . . . .
C10 C 0.6435(6) 0.5840(3) 0.08102(18) 0.0644(8) Uani 1 1 d . . . . .
H10 H 0.7578 0.5170 0.0768 0.077 Uiso 1 1 calc R . . . .
F11 F 0.6647(5) 0.8326(2) 0.30596(18) 0.1119(10) Uani 1 1 d . . . . .
C12 C 0.4785(5) 0.5796(3) 0.13947(17) 0.0573(7) Uani 1 1 d . . . . .
C13 C 0.4411(6) 0.4966(3) 0.40785(16) 0.0575(7) Uani 1 1 d . . . . .
C14 C 0.7206(6) 0.6106(3) 0.3311(2) 0.0666(8) Uani 1 1 d . . . . .
C15 C 0.6422(6) 0.6853(3) 0.02913(18) 0.0657(8) Uani 1 1 d . . . . .
C16 C 0.3128(6) 0.6110(3) 0.41806(19) 0.0649(8) Uani 1 1 d . . . . .
C17 C 0.3049(6) 0.7843(3) 0.0935(2) 0.0656(8) Uani 1 1 d . . . . .
C18 C 0.3092(6) 0.6815(3) 0.14423(19) 0.0635(8) Uani 1 1 d . . . . .
H18 H 0.1964 0.6801 0.1826 0.076 Uiso 1 1 calc R . . . .
C19 C 0.4757(6) 0.4747(3) 0.19605(17) 0.0586(7) Uani 1 1 d . . . . .
H19 H 0.3373 0.4685 0.2255 0.070 Uiso 1 1 calc R . . . .
C20 C 0.5898(7) 0.7240(3) 0.3425(2) 0.0758(10) Uani 1 1 d . . . . .
C21 C 0.3869(6) 0.7261(4) 0.3869(2) 0.0723(10) Uani 1 1 d . . . . .
C22 C 0.7303(6) 0.1506(3) 0.2555(2) 0.0665(8) Uani 1 1 d . . . . .
H22A H 0.8924 0.1569 0.2352 0.080 Uiso 1 1 calc R . . . .
H22B H 0.7360 0.0988 0.3006 0.080 Uiso 1 1 calc R . . . .
O23 O 0.0300(7) 0.8558(4) 0.3976(3) 0.157(2) Uani 1 1 d . . . . .
F24 F 0.3590(6) 0.0887(4) 0.2251(3) 0.182(2) Uani 1 1 d . . . . .
C25 C 0.4713(7) 0.7841(3) 0.03641(19) 0.0677(9) Uani 1 1 d . . . . .
H25 H 0.4685 0.8526 0.0017 0.081 Uiso 1 1 calc R . . . .
C26 C 0.2443(8) 0.8499(4) 0.4000(3) 0.0942(14) Uani 1 1 d . . . . .
F27 F 0.6112(10) 0.1374(4) 0.13924(19) 0.1698(19) Uani 1 1 d . . . . .
C28 C 0.1169(8) 0.8928(4) 0.1005(3) 0.0899(12) Uani 1 1 d . . . . .
H28A H -0.0383 0.8558 0.1064 0.135 Uiso 1 1 calc GR . . . .
H28B H 0.1238 0.9494 0.0577 0.135 Uiso 1 1 calc GR . . . .
H28C H 0.1461 0.9418 0.1418 0.135 Uiso 1 1 calc GR . . . .
C29 C 0.8202(8) 0.6856(5) -0.0341(2) 0.0888(12) Uani 1 1 d . . . . .
H29A H 0.9772 0.6975 -0.0175 0.133 Uiso 1 1 calc GR . . . .
H29B H 0.7803 0.7555 -0.0682 0.133 Uiso 1 1 calc GR . . . .
H29C H 0.8167 0.6039 -0.0571 0.133 Uiso 1 1 calc GR . . . .
C31 C 0.5876(10) 0.0833(4) 0.2053(3) 0.0925(13) Uani 1 1 d . . . . .
H31 H 0.6418 -0.0083 0.2044 0.111 Uiso 1 1 calc R . . . .
C32 C 0.2531(10) 1.0662(4) 0.4335(3) 0.1010(15) Uani 1 1 d . . . . .
H32A H 0.3591 1.1343 0.4172 0.152 Uiso 1 1 calc GR . . . .
H32B H 0.2147 1.0729 0.4842 0.152 Uiso 1 1 calc GR . . . .
H32C H 0.1093 1.0748 0.4073 0.152 Uiso 1 1 calc GR . . . .

loop_
_atom_site_aniso_label
_atom_site_aniso_U_11
_atom_site_aniso_U_22
_atom_site_aniso_U_33
_atom_site_aniso_U_23
_atom_site_aniso_U_13
_atom_site_aniso_U_12
S1 0.0488(4) 0.0496(4) 0.0654(5) -0.0018(3) -0.0072(3) 0.0052(3)
F1 0.0759(13) 0.0730(12) 0.0660(11) 0.0052(9) 0.0078(9) -0.0059(10)
O2 0.0858(16) 0.0585(13) 0.0676(14) 0.0062(10) -0.0131(12) 0.0107(11)
O3 0.0447(12) 0.0750(15) 0.1006(18) -0.0080(13) -0.0074(11) 0.0060(10)
C4 0.0518(15) 0.0473(15) 0.0621(16) -0.0061(12) -0.0070(12) 0.0021(11)
C5 0.0500(15) 0.0498(15) 0.0594(16) -0.0023(12) -0.0027(12) 0.0049(11)
F6 0.0750(14) 0.1119(18) 0.1013(17) -0.0372(14) 0.0182(12) 0.0068(12)
F7 0.0802(15) 0.0695(13) 0.138(2) 0.0117(13) 0.0352(14) -0.0073(11)
O8 0.0877(18) 0.0481(12) 0.113(2) -0.0127(13) -0.0144(15) 0.0090(11)
C9 0.0540(16) 0.0586(17) 0.0586(16) 0.0006(13) 0.0027(13) 0.0035(13)
C10 0.0653(19) 0.0636(18) 0.0632(18) 0.0000(15) -0.0024(14) 0.0114(15)
F11 0.113(2) 0.0527(12) 0.167(3) 0.0158(14) -0.0007(18) -0.0065(12)
C12 0.0532(16) 0.0582(17) 0.0602(17) -0.0010(13) -0.0053(13) 0.0039(13)
C13 0.0576(17) 0.0625(17) 0.0537(16) -0.0105(13) -0.0101(13) 0.0010(13)
C14 0.0573(18) 0.0523(17) 0.090(2) -0.0016(15) 0.0022(16) -0.0042(13)
C15 0.070(2) 0.067(2) 0.0599(18) -0.0008(15) -0.0045(15) -0.0031(15)
C16 0.0583(18) 0.069(2) 0.0697(19) -0.0215(16) -0.0069(14) -0.0003(15)
C17 0.0636(19) 0.0545(17) 0.080(2) -0.0039(15) -0.0174(16) 0.0044(14)
C18 0.0577(18) 0.0640(19) 0.0680(19) -0.0037(15) -0.0016(14) 0.0064(14)
C19 0.0534(16) 0.0583(17) 0.0632(18) 0.0004(13) -0.0002(13) 0.0035(13)
C20 0.079(2) 0.0444(16) 0.105(3) 0.0024(17) -0.017(2) -0.0087(15)
C21 0.0586(19) 0.067(2) 0.094(3) -0.0264(18) -0.0212(17) 0.0097(15)
C22 0.070(2) 0.0536(17) 0.075(2) -0.0084(15) -0.0037(16) 0.0109(14)
O23 0.088(3) 0.107(3) 0.284(6) -0.080(3) -0.045(3) 0.025(2)
F24 0.089(2) 0.189(4) 0.283(5) -0.156(4) -0.021(3) -0.006(2)
C25 0.077(2) 0.0592(18) 0.068(2) 0.0056(15) -0.0181(17) -0.0048(15)
C26 0.071(2) 0.073(2) 0.144(4) -0.039(3) -0.032(2) 0.0173(19)
F27 0.302(6) 0.110(2) 0.103(2) -0.0221(19) -0.076(3) 0.037(3)
C28 0.088(3) 0.066(2) 0.115(3) -0.005(2) -0.018(2) 0.0207(19)
C29 0.094(3) 0.098(3) 0.071(2) 0.011(2) 0.009(2) 0.002(2)
C31 0.117(4) 0.073(2) 0.089(3) -0.024(2) -0.018(3) 0.018(2)
C32 0.116(4) 0.048(2) 0.139(4) -0.017(2) 0.009(3) 0.010(2)

loop_
_atom_type_symbol
_atom_type_description
_atom_type_scat_dispersion_real
_atom_type_scat_dispersion_imag
_atom_type_scat_source
C C 0.0033 0.0016 'International Tables Vol C Tables 4.2.6.8 and 6.1.1.4'
H H 0.0000 0.0000 'International Tables Vol C Tables 4.2.6.8 and 6.1.1.4'
F F 0.0171 0.0103 'International Tables Vol C Tables 4.2.6.8 and 6.1.1.4'
O O 0.0106 0.0060 'International Tables Vol C Tables 4.2.6.8 and 6.1.1.4'
S S 0.1246 0.1234 'International Tables Vol C Tables 4.2.6.8 and 6.1.1.4'

loop_
_geom_angle_atom_site_label_1
_geom_angle_atom_site_label_2
_geom_angle_atom_site_label_3
_geom_angle
_geom_angle_site_symmetry_1
_geom_angle_site_symmetry_3
_geom_angle_publ_flag
O2 S1 C4 108.55(15) . . ?
O2 S1 C5 109.23(15) . . ?
O3 S1 O2 118.45(15) . . ?
O3 S1 C4 108.51(15) . . ?
O3 S1 C5 109.31(15) . . ?
C4 S1 C5 101.44(13) . . ?
C13 C4 S1 120.6(2) . . ?
C14 C4 S1 122.3(2) . . ?
C14 C4 C13 117.0(3) . . ?
C9 C5 S1 109.5(2) . . ?
C9 C5 C22 116.0(3) . . ?
C22 C5 S1 106.2(2) . . ?
C26 O8 C32 118.5(3) . . ?
C19 C9 C5 122.8(3) . . ?
C15 C10 C12 121.8(3) . . ?
C10 C12 C18 117.7(3) . . ?
C10 C12 C19 123.5(3) . . ?
C18 C12 C19 118.8(3) . . ?
F1 C13 C4 121.5(3) . . ?
F1 C13 C16 117.0(3) . . ?
C16 C13 C4 121.5(3) . . ?
F7 C14 C4 121.0(3) . . ?
F7 C14 C20 118.6(3) . . ?
C20 C14 C4 120.4(3) . . ?
C10 C15 C25 118.2(3) . . ?
C10 C15 C29 120.4(3) . . ?
C25 C15 C29 121.4(3) . . ?
F6 C16 C13 118.2(3) . . ?
F6 C16 C21 120.5(3) . . ?
C21 C16 C13 121.2(3) . . ?
C18 C17 C28 120.0(4) . . ?
C25 C17 C18 118.4(3) . . ?
C25 C17 C28 121.6(3) . . ?
C17 C18 C12 121.7(3) . . ?
C9 C19 C12 127.0(3) . . ?
F11 C20 C14 116.9(4) . . ?
F11 C20 C21 121.1(3) . . ?
C21 C20 C14 121.9(3) . . ?
C16 C21 C20 117.8(3) . . ?
C16 C21 C26 120.0(4) . . ?
C20 C21 C26 122.2(4) . . ?
C31 C22 C5 113.4(3) . . ?
C17 C25 C15 122.1(3) . . ?
O8 C26 C21 113.1(3) . . ?
O23 C26 O8 124.3(4) . . ?
O23 C26 C21 122.2(4) . . ?
F24 C31 C22 111.2(4) . . ?
F24 C31 F27 107.7(5) . . ?
F27 C31 C22 110.8(4) . . ?

loop_
_geom_bond_atom_site_label_1
_geom_bond_atom_site_label_2
_geom_bond_distance
_geom_bond_site_symmetry_2
_geom_bond_publ_flag
S1 O2 1.424(2) . ?
S1 O3 1.418(2) . ?
S1 C4 1.787(3) . ?
S1 C5 1.805(3) . ?
F1 C13 1.328(4) . ?
C4 C13 1.389(4) . ?
C4 C14 1.384(4) . ?
C5 C9 1.494(4) . ?
C5 C22 1.543(4) . ?
F6 C16 1.332(4) . ?
F7 C14 1.329(4) . ?
O8 C26 1.262(5) . ?
O8 C32 1.457(4) . ?
C9 C19 1.320(4) . ?
C10 C12 1.392(4) . ?
C10 C15 1.381(5) . ?
F11 C20 1.343(4) . ?
C12 C18 1.395(4) . ?
C12 C19 1.465(4) . ?
C13 C16 1.374(5) . ?
C14 C20 1.377(5) . ?
C15 C25 1.381(5) . ?
C15 C29 1.505(5) . ?
C16 C21 1.358(5) . ?
C17 C18 1.379(5) . ?
C17 C25 1.378(5) . ?
C17 C28 1.516(5) . ?
C20 C21 1.374(6) . ?
C21 C26 1.505(5) . ?
C22 C31 1.467(6) . ?
O23 C26 1.205(5) . ?
F24 C31 1.318(6) . ?
F27 C31 1.322(6) . ?
